data_7112139
loop_
_publ_author_name
'Thomas Hjelmgaard'
'Olivier Roy'
'Lionel Nauton'
'Malika El-Ghozzi'
'Daniel Avignant'
'Claude Didierjean'
'Claude Taillefumier'
'Sophie Faure'

_publ_section_title
;
 Macrocyclic arylopeptoids -- a novel type of cyclic N-alkylated aromatic
 oligoamides forming nanotubular assemblies
;
_journal_name_full Chem.Commun.
_journal_page_first 3564
_journal_paper_doi 10.1039/C4CC00821A
_journal_volume 50
_journal_year 2014
_chemical_absolute_configuration unk
_chemical_formula_moiety 'C60 H66 N6 O6'
_chemical_formula_sum 'C30 H33 N3 O3'
_chemical_formula_weight 483.61
_space_group_IT_number 1
_symmetry_cell_setting triclinic
_symmetry_space_group_name_Hall 'P 1'
_symmetry_space_group_name_H-M 'P 1'
_atom_sites_solution_hydrogens geom
_atom_sites_solution_primary direct
_cell_angle_alpha 87.427(2)
_cell_angle_beta 72.884(2)
_cell_angle_gamma 73.850(2)
_cell_formula_units_Z 2
_cell_length_a 10.0817(5)
_cell_length_b 11.6133(5)
_cell_length_c 12.8736(7)
_cell_measurement_reflns_used 3853
_cell_measurement_temperature 296
_cell_measurement_theta_max 21.63
_cell_measurement_theta_min 3.23
_cell_volume 1382.54(12)
_computing_cell_refinement 'SAINT (Bruker 2008)'
_computing_data_collection 'APEX II (Bruker 2008)'
_computing_data_reduction SAINT
_computing_molecular_graphics 'CAMERON (Watkin et al., 1996)'
_computing_publication_material 'CRYSTALS (Betteridge et al., 2003)'
_computing_structure_refinement 'CRYSTALS (Betteridge et al., 2003)'
_computing_structure_solution 'SHELXS 86 (Sheldrick, 1986)'
_diffrn_ambient_temperature 296
_diffrn_detector_area_resol_mean 8.3333
_diffrn_measured_fraction_theta_full 0.998
_diffrn_measured_fraction_theta_max 0.992
_diffrn_measurement_device_type 'Bruker APEXII CCD diffractometer'
_diffrn_measurement_method \w/2\q
_diffrn_radiation_monochromator graphite
_diffrn_radiation_source 'fine-focus sealed tube'
_diffrn_radiation_type 'Mo K\a'
_diffrn_radiation_wavelength 0.71073
_diffrn_reflns_av_R_equivalents 0.039
_diffrn_reflns_limit_h_max 11
_diffrn_reflns_limit_h_min -11
_diffrn_reflns_limit_k_max 13
_diffrn_reflns_limit_k_min -11
_diffrn_reflns_limit_l_max 14
_diffrn_reflns_limit_l_min -14
_diffrn_reflns_number 8034
_diffrn_reflns_theta_full 23.769
_diffrn_reflns_theta_max 24.254
_diffrn_reflns_theta_min 1.656
_exptl_absorpt_coefficient_mu 0.075
_exptl_absorpt_correction_T_max 0.7450
_exptl_absorpt_correction_T_min 0.6687
_exptl_absorpt_correction_type multi-scan
_exptl_absorpt_process_details '(SADABS; Bruker, 2008)'
_exptl_crystal_colour colourless
_exptl_crystal_density_diffrn 1.162
_exptl_crystal_density_method 'not measured'
_exptl_crystal_description needle
_exptl_crystal_F_000 516
_exptl_crystal_size_max 0.40
_exptl_crystal_size_mid 0.11
_exptl_crystal_size_min 0.07
_refine_diff_density_max 0.29
_refine_diff_density_min -0.26
_refine_ls_extinction_coef 300(70)
_refine_ls_extinction_method 'Larson (1970), Equation 22'
_refine_ls_goodness_of_fit_ref 1.1046
_refine_ls_hydrogen_treatment constr
_refine_ls_matrix_type full
_refine_ls_number_parameters 650
_refine_ls_number_reflns 6046
_refine_ls_number_restraints 3
_refine_ls_R_factor_all 0.0756
_refine_ls_R_factor_gt 0.0576
_refine_ls_shift/su_max 0.0013378
_refine_ls_shift/su_mean 0.0002477
_refine_ls_structure_factor_coef F
_refine_ls_weighting_details
;
 Method, part 1, Chebychev polynomial, (Watkin, 1994, Prince, 1982) 
 [weight] = 1.0/[A~0~*T~0~(x)+A~1~*T~1~(x) ... +A~n-1~]*T~n-1~(x)] 
 where A~i~ are the Chebychev coefficients listed below and x= Fcalc/Fmax 
 Method = Robust Weighting (Prince, 1982) 
 W = [weight] * [1-(deltaF/6*sigmaF)^2^]^2^ 
 A~i~ are: 
 0.819 1.11 0.773 0.365 0.154 
;
_refine_ls_weighting_scheme calc
_refine_ls_wR_factor_all 0.0832
_refine_ls_wR_factor_gt 0.0629
_refine_ls_wR_factor_ref 0.0629
_reflns_limit_h_max 11
_reflns_limit_h_min -11
_reflns_limit_k_max 13
_reflns_limit_k_min -11
_reflns_limit_l_max 14
_reflns_limit_l_min -14
_reflns_number_gt 6046
_reflns_number_total 8034
_reflns_threshold_expression I>2.0\s(I)
_oxford_diffrn_Wilson_B_factor 3.27
_oxford_diffrn_Wilson_scale 12.70
_oxford_refine_ls_r_factor_ref 0.0576
_oxford_refine_ls_scale 0.2959(7)
_oxford_reflns_number_all 8003
_oxford_reflns_threshold_expression_ref I>2.0\s(I)
_cod_data_source_file c4cc00821a.cif
_cod_data_source_block 1
_cod_original_sg_symbol_Hall 'p 1'
_cod_database_code 7112139
_publcif_datablock.id {b156f4bb-ec04-4b93-92ac-fc072666091b}

loop_
_symmetry_equiv_pos_as_xyz
x,y,z

loop_
_atom_site_label
_atom_site_type_symbol
_atom_site_fract_x
_atom_site_fract_y
_atom_site_fract_z
_atom_site_U_iso_or_equiv
_atom_site_occupancy
_atom_site_adp_type
_atom_site_refinement_flags_posn
O1 O 1.2317(3) 0.3879(3) -0.0412(2) 0.0523 1.0000 Uani .
C1 C 1.2512(4) 0.4370(4) 0.0340(3) 0.0391 1.0000 Uani .
N3 N 1.2745(3) 0.3756(3) 0.1206(3) 0.0389 1.0000 Uani .
C29 C 1.3139(5) 0.4195(4) 0.2102(4) 0.0500 1.0000 Uani .
C30 C 1.4722(6) 0.3621(6) 0.2033(5) 0.0690 1.0000 Uani .
C28 C 1.2779(5) 0.2467(4) 0.1221(4) 0.0481 1.0000 Uani .
C27 C 1.1317(4) 0.2245(3) 0.1386(3) 0.0379 1.0000 Uani .
C22 C 1.0280(4) 0.2409(3) 0.2398(3) 0.0350 1.0000 Uani .
C21 C 1.0527(4) 0.2672(4) 0.3449(3) 0.0404 1.0000 Uani .
O3 O 1.1186(3) 0.1842(3) 0.3888(2) 0.0507 1.0000 Uani .
N2 N 0.9950(4) 0.3785(3) 0.3898(3) 0.0389 1.0000 Uani .
C19 C 0.9980(5) 0.4012(4) 0.5008(3) 0.0459 1.0000 Uani .
C20 C 1.1359(5) 0.4227(4) 0.5052(4) 0.0528 1.0000 Uani .
C18 C 0.9475(4) 0.4808(4) 0.3269(3) 0.0385 1.0000 Uani .
C17 C 0.7888(4) 0.5245(3) 0.3387(3) 0.0349 1.0000 Uani .
C12 C 0.7422(4) 0.6093(4) 0.2678(3) 0.0361 1.0000 Uani .
C11 C 0.8472(4) 0.6542(4) 0.1794(3) 0.0365 1.0000 Uani .
O2 O 0.8687(4) 0.7525(3) 0.1897(3) 0.0568 1.0000 Uani .
N1 N 0.9208(3) 0.5834(3) 0.0873(3) 0.0346 1.0000 Uani .
C8 C 1.0045(4) 0.6350(4) -0.0051(3) 0.0386 1.0000 Uani .
C7 C 1.1421(4) 0.6560(4) 0.0051(3) 0.0392 1.0000 Uani .
C2 C 1.2556(5) 0.5656(4) 0.0237(3) 0.0435 1.0000 Uani .
C3 C 1.3833(5) 0.5929(5) 0.0212(4) 0.0540 1.0000 Uani .
C4 C 1.3985(6) 0.7084(5) 0.0003(4) 0.0622 1.0000 Uani .
C5 C 1.2869(6) 0.7957(5) -0.0159(4) 0.0582 1.0000 Uani .
C6 C 1.1604(5) 0.7703(4) -0.0125(4) 0.0511 1.0000 Uani .
C9 C 0.8784(4) 0.4794(4) 0.0642(3) 0.0426 1.0000 Uani .
C10 C 0.7592(5) 0.5132(5) 0.0087(4) 0.0584 1.0000 Uani .
C13 C 0.5958(4) 0.6550(4) 0.2790(3) 0.0433 1.0000 Uani .
C14 C 0.4958(5) 0.6138(4) 0.3558(4) 0.0508 1.0000 Uani .
C15 C 0.5406(5) 0.5280(5) 0.4251(4) 0.0526 1.0000 Uani .
C16 C 0.6851(5) 0.4840(4) 0.4172(3) 0.0457 1.0000 Uani .
C23 C 0.8932(5) 0.2218(4) 0.2491(4) 0.0433 1.0000 Uani .
C24 C 0.8693(5) 0.1799(4) 0.1600(4) 0.0496 1.0000 Uani .
C25 C 0.9729(5) 0.1570(4) 0.0621(4) 0.0551 1.0000 Uani .
C26 C 1.1019(5) 0.1808(4) 0.0509(4) 0.0471 1.0000 Uani .
O4 O 0.9126(3) 0.9152(3) 0.8192(3) 0.0548 1.0000 Uani .
C31 C 0.9884(4) 0.9580(4) 0.7429(4) 0.0426 1.0000 Uani .
N4 N 1.0758(4) 0.8886(3) 0.6542(3) 0.0403 1.0000 Uani .
C34 C 1.0795(5) 0.7614(4) 0.6522(4) 0.0457 1.0000 Uani .
C35 C 0.9439(4) 0.7389(4) 0.6351(3) 0.0400 1.0000 Uani .
C36 C 0.9146(4) 0.7535(3) 0.5356(3) 0.0360 1.0000 Uani .
C37 C 1.0206(4) 0.7719(4) 0.4299(3) 0.0372 1.0000 Uani .
O5 O 1.1194(3) 0.6860(3) 0.3837(3) 0.0527 1.0000 Uani .
N5 N 0.9932(3) 0.8805(3) 0.3868(3) 0.0384 1.0000 Uani .
C40 C 0.9010(4) 0.9862(3) 0.4517(3) 0.0351 1.0000 Uani .
C41 C 0.7483(4) 1.0316(3) 0.4413(3) 0.0339 1.0000 Uani .
C42 C 0.6489(4) 1.1225(4) 0.5140(3) 0.0369 1.0000 Uani .
C43 C 0.6874(4) 1.1721(4) 0.6032(3) 0.0376 1.0000 Uani .
O6 O 0.7143(4) 1.2691(3) 0.5953(3) 0.0592 1.0000 Uani .
N6 N 0.6922(3) 1.1063(3) 0.6932(3) 0.0399 1.0000 Uani .
C51 C 0.6328(5) 1.0037(4) 0.7165(3) 0.0438 1.0000 Uani .
C52 C 0.4775(6) 1.0366(6) 0.7868(5) 0.0782 1.0000 Uani .
C44 C 0.7120(5) 1.1621(4) 0.7847(3) 0.0462 1.0000 Uani .
C45 C 0.8622(5) 1.1805(4) 0.7685(3) 0.0429 1.0000 Uani .
C46 C 0.9868(5) 1.0869(4) 0.7511(3) 0.0444 1.0000 Uani .
C47 C 1.1140(5) 1.1147(5) 0.7502(4) 0.0552 1.0000 Uani .
C48 C 1.1173(6) 1.2311(5) 0.7626(4) 0.0613 1.0000 Uani .
C49 C 0.9932(6) 1.3234(5) 0.7765(4) 0.0578 1.0000 Uani .
C50 C 0.8691(5) 1.2955(5) 0.7788(4) 0.0538 1.0000 Uani .
C53 C 0.5100(5) 1.1692(4) 0.5054(4) 0.0486 1.0000 Uani .
C54 C 0.4687(5) 1.1243(5) 0.4268(4) 0.0545 1.0000 Uani .
C55 C 0.5676(5) 1.0341(5) 0.3543(4) 0.0548 1.0000 Uani .
C56 C 0.7049(5) 0.9884(4) 0.3622(3) 0.0424 1.0000 Uani .
C38 C 1.0793(5) 0.8946(4) 0.2749(3) 0.0467 1.0000 Uani .
C39 C 1.2236(5) 0.9099(4) 0.2652(4) 0.0549 1.0000 Uani .
C57 C 0.7869(5) 0.7337(4) 0.5283(4) 0.0439 1.0000 Uani .
C58 C 0.6944(5) 0.6980(4) 0.6161(4) 0.0513 1.0000 Uani .
C59 C 0.7244(5) 0.6803(4) 0.7133(4) 0.0554 1.0000 Uani .
C60 C 0.8490(5) 0.7022(4) 0.7220(4) 0.0526 1.0000 Uani .
C32 C 1.1823(5) 0.9265(4) 0.5639(4) 0.0496 1.0000 Uani .
C33 C 1.3355(6) 0.8725(6) 0.5686(5) 0.0770 1.0000 Uani .
H103 H 1.2921 0.5060 0.2088 0.0599 1.0000 Uiso R
H102 H 1.2541 0.4015 0.2792 0.0595 1.0000 Uiso R
H302 H 1.4894 0.3920 0.2661 0.1042 1.0000 Uiso R
H303 H 1.5331 0.3828 0.1349 0.1042 1.0000 Uiso R
H301 H 1.4866 0.2772 0.2073 0.1039 1.0000 Uiso R
H92 H 1.3151 0.2121 0.1824 0.0577 1.0000 Uiso R
H91 H 1.3429 0.2103 0.0533 0.0584 1.0000 Uiso R
H191 H 0.9178 0.4719 0.5350 0.0551 1.0000 Uiso R
H192 H 0.9863 0.3308 0.5446 0.0555 1.0000 Uiso R
H201 H 1.1349 0.4357 0.5807 0.0797 1.0000 Uiso R
H203 H 1.1543 0.4895 0.4612 0.0804 1.0000 Uiso R
H202 H 1.2112 0.3514 0.4729 0.0799 1.0000 Uiso R
H182 H 0.9747 0.5483 0.3495 0.0479 1.0000 Uiso R
H181 H 0.9991 0.4607 0.2497 0.0467 1.0000 Uiso R
H81 H 0.9425 0.7100 -0.0186 0.0469 1.0000 Uiso R
H82 H 1.0305 0.5786 -0.0661 0.0472 1.0000 Uiso R
H31 H 1.4616 0.5326 0.0352 0.0645 1.0000 Uiso R
H41 H 1.4837 0.7230 -0.0003 0.0755 1.0000 Uiso R
H51 H 1.2946 0.8736 -0.0270 0.0700 1.0000 Uiso R
H61 H 1.0822 0.8307 -0.0209 0.0621 1.0000 Uiso R
H281 H 0.9619 0.4226 0.0180 0.0504 1.0000 Uiso R
H282 H 0.8427 0.4440 0.1317 0.0505 1.0000 Uiso R
H291 H 0.7437 0.4422 -0.0160 0.0881 1.0000 Uiso R
H292 H 0.7774 0.5613 -0.0525 0.0878 1.0000 Uiso R
H101 H 0.6696 0.5584 0.0578 0.0875 1.0000 Uiso R
H131 H 0.5667 0.7144 0.2308 0.0519 1.0000 Uiso R
H141 H 0.3979 0.6437 0.3589 0.0602 1.0000 Uiso R
H151 H 0.4729 0.5001 0.4786 0.0634 1.0000 Uiso R
H161 H 0.7137 0.4260 0.4636 0.0547 1.0000 Uiso R
H231 H 0.8201 0.2369 0.3166 0.0517 1.0000 Uiso R
H241 H 0.7814 0.1641 0.1688 0.0600 1.0000 Uiso R
H251 H 0.9595 0.1234 0.0037 0.0668 1.0000 Uiso R
H261 H 1.1694 0.1708 -0.0179 0.0571 1.0000 Uiso R
H325 H 1.0922 0.7258 0.7203 0.0552 1.0000 Uiso R
H324 H 1.1618 0.7219 0.5893 0.0542 1.0000 Uiso R
H317 H 0.9480 1.0492 0.4336 0.0428 1.0000 Uiso R
H316 H 0.8913 0.9679 0.5256 0.0420 1.0000 Uiso R
H310 H 0.6901 0.9459 0.7540 0.0525 1.0000 Uiso R
H309 H 0.6416 0.9664 0.6479 0.0526 1.0000 Uiso R
H304 H 0.4381 0.9701 0.7880 0.1168 1.0000 Uiso R
H328 H 0.4751 1.0530 0.8609 0.1174 1.0000 Uiso R
H305 H 0.4218 1.1048 0.7584 0.1172 1.0000 Uiso R
H318 H 0.6412 1.2409 0.7985 0.0548 1.0000 Uiso R
H319 H 0.6922 1.1090 0.8471 0.0556 1.0000 Uiso R
H320 H 1.1981 1.0520 0.7422 0.0663 1.0000 Uiso R
H321 H 1.2044 1.2461 0.7629 0.0727 1.0000 Uiso R
H322 H 0.9950 1.4039 0.7839 0.0702 1.0000 Uiso R
H323 H 0.7807 1.3569 0.7877 0.0656 1.0000 Uiso R
H329 H 0.4444 1.2327 0.5566 0.0593 1.0000 Uiso R
H330 H 0.3727 1.1542 0.4228 0.0654 1.0000 Uiso R
H331 H 0.5409 1.0039 0.2989 0.0658 1.0000 Uiso R
H332 H 0.7670 0.9266 0.3159 0.0517 1.0000 Uiso R
H311 H 1.0231 0.9680 0.2475 0.0560 1.0000 Uiso R
H312 H 1.0886 0.8270 0.2297 0.0560 1.0000 Uiso R
H315 H 1.2727 0.9274 0.1900 0.0827 1.0000 Uiso R
H313 H 1.2149 0.9759 0.3133 0.0828 1.0000 Uiso R
H314 H 1.2855 0.8375 0.2865 0.0829 1.0000 Uiso R
H333 H 0.7658 0.7423 0.4615 0.0536 1.0000 Uiso R
H334 H 0.6112 0.6819 0.6093 0.0625 1.0000 Uiso R
H335 H 0.6620 0.6513 0.7718 0.0658 1.0000 Uiso R
H336 H 0.8700 0.6912 0.7882 0.0637 1.0000 Uiso R
H326 H 1.1592 1.0126 0.5649 0.0595 1.0000 Uiso R
H327 H 1.1762 0.8969 0.4972 0.0597 1.0000 Uiso R
H307 H 1.4016 0.9006 0.5096 0.1152 1.0000 Uiso R
H308 H 1.3466 0.8976 0.6351 0.1150 1.0000 Uiso R
H306 H 1.3613 0.7845 0.5646 0.1153 1.0000 Uiso R

loop_
_atom_site_aniso_label
_atom_site_aniso_U_11
_atom_site_aniso_U_22
_atom_site_aniso_U_33
_atom_site_aniso_U_23
_atom_site_aniso_U_13
_atom_site_aniso_U_12
O1 0.0571(19) 0.057(2) 0.0514(19) 0.0070(15) -0.0203(15) -0.0259(16)
C1 0.031(2) 0.047(3) 0.041(2) 0.002(2) -0.0067(18) -0.0159(19)
N3 0.0346(18) 0.041(2) 0.0395(18) 0.0018(15) -0.0087(14) -0.0105(15)
C29 0.052(3) 0.053(3) 0.049(2) 0.007(2) -0.015(2) -0.021(2)
C30 0.059(3) 0.084(4) 0.084(4) 0.018(3) -0.041(3) -0.033(3)
C28 0.039(2) 0.042(3) 0.061(3) -0.004(2) -0.017(2) -0.0045(19)
C27 0.046(2) 0.027(2) 0.044(2) 0.0083(17) -0.0154(19) -0.0144(18)
C22 0.034(2) 0.027(2) 0.045(2) 0.0041(17) -0.0153(18) -0.0063(17)
C21 0.037(2) 0.042(3) 0.043(2) 0.008(2) -0.0143(19) -0.010(2)
O3 0.066(2) 0.0337(17) 0.0578(18) 0.0136(14) -0.0367(16) -0.0051(14)
N2 0.0431(19) 0.034(2) 0.0341(17) 0.0017(14) -0.0137(15) -0.0005(16)
C19 0.061(3) 0.042(3) 0.033(2) 0.0063(18) -0.015(2) -0.010(2)
C20 0.070(3) 0.049(3) 0.046(3) 0.003(2) -0.029(2) -0.015(2)
C18 0.042(2) 0.027(2) 0.044(2) 0.0024(17) -0.0124(18) -0.0058(18)
C17 0.040(2) 0.031(2) 0.032(2) -0.0039(16) -0.0128(17) -0.0062(17)
C12 0.038(2) 0.032(2) 0.038(2) -0.0016(17) -0.0141(17) -0.0063(17)
C11 0.036(2) 0.031(2) 0.047(2) 0.0066(18) -0.0208(19) -0.0093(18)
O2 0.067(2) 0.048(2) 0.0534(18) -0.0078(14) -0.0067(16) -0.0215(16)
N1 0.0331(18) 0.0372(19) 0.0343(17) 0.0020(14) -0.0103(14) -0.0107(15)
C8 0.030(2) 0.053(3) 0.033(2) 0.0085(18) -0.0092(17) -0.0136(19)
C7 0.046(2) 0.039(3) 0.035(2) 0.0053(17) -0.0089(19) -0.020(2)
C2 0.051(3) 0.048(3) 0.037(2) 0.0067(19) -0.0124(19) -0.024(2)
C3 0.044(3) 0.065(3) 0.063(3) 0.011(2) -0.018(2) -0.028(2)
C4 0.051(3) 0.081(4) 0.065(3) 0.009(3) -0.011(2) -0.040(3)
C5 0.065(3) 0.059(3) 0.058(3) 0.013(2) -0.014(2) -0.034(3)
C6 0.052(3) 0.050(3) 0.048(3) 0.010(2) -0.007(2) -0.019(2)
C9 0.039(2) 0.047(3) 0.040(2) -0.0032(19) -0.0070(18) -0.014(2)
C10 0.048(3) 0.073(4) 0.063(3) -0.003(3) -0.028(2) -0.018(2)
C13 0.034(2) 0.047(3) 0.039(2) 0.0044(18) -0.0075(18) 0.0009(19)
C14 0.036(2) 0.057(3) 0.050(3) 0.001(2) -0.012(2) 0.001(2)
C15 0.037(3) 0.073(4) 0.043(2) -0.007(2) -0.001(2) -0.017(2)
C16 0.058(3) 0.048(3) 0.034(2) -0.0006(18) -0.014(2) -0.018(2)
C23 0.048(3) 0.039(3) 0.049(2) 0.0052(19) -0.018(2) -0.017(2)
C24 0.051(3) 0.049(3) 0.060(3) 0.012(2) -0.022(2) -0.027(2)
C25 0.071(3) 0.048(3) 0.065(3) 0.001(2) -0.036(3) -0.027(2)
C26 0.057(3) 0.041(3) 0.045(2) -0.0030(19) -0.020(2) -0.011(2)
O4 0.0534(19) 0.061(2) 0.0506(18) 0.0123(16) -0.0145(16) -0.0190(16)
C31 0.036(2) 0.047(3) 0.050(3) 0.001(2) -0.020(2) -0.012(2)
N4 0.0404(19) 0.042(2) 0.044(2) 0.0055(16) -0.0180(16) -0.0140(16)
C34 0.041(2) 0.040(3) 0.055(3) 0.003(2) -0.019(2) -0.006(2)
C35 0.040(2) 0.032(2) 0.045(2) 0.0029(18) -0.0086(19) -0.0113(18)
C36 0.031(2) 0.027(2) 0.045(2) 0.0005(16) -0.0100(17) -0.0019(16)
C37 0.037(2) 0.034(2) 0.044(2) 0.0075(19) -0.0146(18) -0.011(2)
O5 0.0501(18) 0.0333(18) 0.0607(19) -0.0037(14) -0.0056(15) 0.0004(15)
N5 0.0380(18) 0.0283(19) 0.0415(18) 0.0056(14) -0.0052(15) -0.0051(15)
C40 0.036(2) 0.025(2) 0.040(2) 0.0011(16) -0.0074(17) -0.0065(17)
C41 0.034(2) 0.030(2) 0.0304(19) 0.0033(16) -0.0026(16) -0.0052(17)
C42 0.035(2) 0.036(2) 0.038(2) 0.0056(17) -0.0111(17) -0.0075(18)
C43 0.030(2) 0.034(3) 0.044(2) 0.0002(18) -0.0072(17) -0.0040(17)
O6 0.087(3) 0.045(2) 0.059(2) 0.0157(15) -0.0332(18) -0.0296(18)
N6 0.0361(18) 0.047(2) 0.0344(18) -0.0026(15) -0.0086(14) -0.0093(16)
C51 0.045(2) 0.043(3) 0.046(2) 0.0104(19) -0.0119(19) -0.020(2)
C52 0.050(3) 0.113(5) 0.076(4) 0.002(3) -0.009(3) -0.039(3)
C44 0.044(3) 0.061(3) 0.035(2) -0.002(2) -0.0136(19) -0.015(2)
C45 0.045(3) 0.053(3) 0.032(2) -0.0045(19) -0.0129(18) -0.013(2)
C46 0.044(2) 0.053(3) 0.042(2) -0.0012(19) -0.0191(19) -0.016(2)
C47 0.050(3) 0.066(3) 0.057(3) -0.003(2) -0.021(2) -0.021(2)
C48 0.071(4) 0.077(4) 0.053(3) -0.003(3) -0.022(2) -0.043(3)
C49 0.065(3) 0.057(3) 0.053(3) -0.014(2) -0.012(2) -0.024(3)
C50 0.059(3) 0.058(3) 0.043(3) -0.014(2) -0.012(2) -0.015(2)
C53 0.037(2) 0.050(3) 0.049(2) -0.002(2) -0.012(2) 0.003(2)
C54 0.041(3) 0.060(3) 0.061(3) 0.004(2) -0.028(2) 0.002(2)
C55 0.057(3) 0.062(3) 0.053(3) 0.006(2) -0.032(2) -0.012(2)
C56 0.052(3) 0.035(2) 0.038(2) 0.0035(18) -0.0107(19) -0.013(2)
C38 0.050(3) 0.043(3) 0.035(2) 0.0034(18) -0.0021(19) -0.006(2)
C39 0.048(3) 0.049(3) 0.056(3) -0.004(2) 0.002(2) -0.013(2)
C57 0.046(2) 0.035(2) 0.055(3) -0.0002(19) -0.021(2) -0.0106(19)
C58 0.038(2) 0.049(3) 0.072(3) 0.000(2) -0.013(2) -0.025(2)
C59 0.054(3) 0.046(3) 0.062(3) 0.012(2) -0.006(2) -0.023(2)
C60 0.060(3) 0.051(3) 0.051(3) 0.013(2) -0.018(2) -0.022(2)
C32 0.057(3) 0.047(3) 0.051(3) -0.001(2) -0.018(2) -0.020(2)
C33 0.051(3) 0.081(4) 0.096(4) -0.018(3) -0.011(3) -0.021(3)

loop_
_atom_type_symbol
_atom_type_scat_dispersion_real
_atom_type_scat_dispersion_imag
_atom_type_scat_Cromer_Mann_a1
_atom_type_scat_Cromer_Mann_b1
_atom_type_scat_Cromer_Mann_a2
_atom_type_scat_Cromer_Mann_b2
_atom_type_scat_Cromer_Mann_a3
_atom_type_scat_Cromer_Mann_b3
_atom_type_scat_Cromer_Mann_a4
_atom_type_scat_Cromer_Mann_b4
_atom_type_scat_Cromer_Mann_c
_atom_type_scat_source
C 0.0033 0.0016 2.3100 20.8439 1.0200 10.2075 1.5886 0.5687 0.8650 51.6512 0.2156 'International Tables Vol C 4.2.6.8 and 6.1.1.4'
H 0.0000 0.0000 0.4930 10.5109 0.3229 26.1257 0.1402 3.1424 0.0408 57.7998 0.0030 'International Tables Vol C 4.2.6.8 and 6.1.1.4'
O 0.0106 0.0060 3.0485 13.2771 2.2868 5.7011 1.5463 0.3239 0.8670 32.9089 0.2508 'International Tables Vol C 4.2.6.8 and 6.1.1.4'
N 0.0061 0.0033 12.2126 0.0057 3.1322 9.8933 2.0125 28.9975 1.1663 0.5826 -11.5290 'International Tables Vol C 4.2.6.8 and 6.1.1.4'

loop_
_geom_angle_atom_site_label_1
_geom_angle_atom_site_label_2
_geom_angle_atom_site_label_3
_geom_angle
_geom_angle_publ_flag
O1 C1 N3 120.7(4) yes
O1 C1 C2 118.5(4) yes
N3 C1 C2 120.7(4) yes
C1 N3 C29 126.2(4) yes
C1 N3 C28 117.8(3) yes
C29 N3 C28 115.7(3) yes
N3 C29 C30 111.8(4) yes
N3 C29 H103 108.7 no
C30 C29 H103 111.4 no
N3 C29 H102 109.6 no
C30 C29 H102 108.8 no
H103 C29 H102 106.4 no
C29 C30 H302 107.5 no
C29 C30 H303 109.1 no
H302 C30 H303 111.9 no
C29 C30 H301 107.7 no
H302 C30 H301 109.1 no
H303 C30 H301 111.4 no
N3 C28 C27 114.4(3) yes
N3 C28 H92 107.0 no
C27 C28 H92 108.4 no
N3 C28 H91 106.8 no
C27 C28 H91 109.4 no
H92 C28 H91 110.8 no
C28 C27 C22 122.1(4) yes
C28 C27 C26 119.4(4) yes
C22 C27 C26 118.5(4) yes
C27 C22 C21 124.7(3) yes
C27 C22 C23 119.3(4) yes
C21 C22 C23 115.7(3) yes
C22 C21 O3 118.5(4) yes
C22 C21 N2 118.7(3) yes
O3 C21 N2 122.6(4) yes
C21 N2 C19 119.3(3) yes
C21 N2 C18 121.6(3) yes
C19 N2 C18 118.5(3) yes
N2 C19 C20 113.9(4) yes
N2 C19 H191 109.6 no
C20 C19 H191 108.2 no
N2 C19 H192 109.3 no
C20 C19 H192 106.8 no
H191 C19 H192 108.8 no
C19 C20 H201 111.6 no
C19 C20 H203 110.2 no
H201 C20 H203 111.3 no
C19 C20 H202 105.8 no
H201 C20 H202 109.8 no
H203 C20 H202 108.0 no
N2 C18 C17 117.1(3) yes
N2 C18 H182 107.6 no
C17 C18 H182 106.6 no
N2 C18 H181 108.5 no
C17 C18 H181 108.1 no
H182 C18 H181 108.7 no
C18 C17 C12 118.7(3) yes
C18 C17 C16 123.3(4) yes
C12 C17 C16 118.1(4) yes
C17 C12 C11 121.2(3) yes
C17 C12 C13 120.2(4) yes
C11 C12 C13 118.6(3) yes
C12 C11 O2 121.0(4) yes
C12 C11 N1 118.3(4) yes
O2 C11 N1 120.7(4) yes
C11 N1 C8 118.0(3) yes
C11 N1 C9 121.5(3) yes
C8 N1 C9 116.7(3) yes
N1 C8 C7 116.6(3) yes
N1 C8 H81 107.8 no
C7 C8 H81 109.0 no
N1 C8 H82 105.6 no
C7 C8 H82 108.0 no
H81 C8 H82 109.6 no
C8 C7 C2 123.8(4) yes
C8 C7 C6 118.2(4) yes
C2 C7 C6 117.9(4) yes
C1 C2 C7 121.8(4) yes
C1 C2 C3 118.9(4) yes
C7 C2 C3 118.9(4) yes
C2 C3 C4 121.3(5) yes
C2 C3 H31 120.1 no
C4 C3 H31 118.6 no
C3 C4 C5 119.3(5) yes
C3 C4 H41 118.8 no
C5 C4 H41 122.0 no
C4 C5 C6 120.0(5) yes
C4 C5 H51 119.9 no
C6 C5 H51 120.1 no
C7 C6 C5 122.6(5) yes
C7 C6 H61 117.1 no
C5 C6 H61 120.3 no
N1 C9 C10 112.1(4) yes
N1 C9 H281 108.7 no
C10 C9 H281 109.5 no
N1 C9 H282 108.4 no
C10 C9 H282 108.2 no
H281 C9 H282 109.9 no
C9 C10 H291 110.5 no
C9 C10 H292 114.7 no
H291 C10 H292 106.8 no
C9 C10 H101 111.1 no
H291 C10 H101 107.8 no
H292 C10 H101 105.5 no
C12 C13 C14 120.9(4) yes
C12 C13 H131 118.5 no
C14 C13 H131 120.6 no
C13 C14 C15 119.5(4) yes
C13 C14 H141 118.8 no
C15 C14 H141 121.7 no
C14 C15 C16 120.4(4) yes
C14 C15 H151 120.2 no
C16 C15 H151 119.4 no
C17 C16 C15 120.9(4) yes
C17 C16 H161 119.6 no
C15 C16 H161 119.6 no
C22 C23 C24 119.6(4) yes
C22 C23 H231 120.0 no
C24 C23 H231 120.4 no
C23 C24 C25 121.5(4) yes
C23 C24 H241 118.3 no
C25 C24 H241 120.2 no
C24 C25 C26 119.3(4) yes
C24 C25 H251 121.5 no
C26 C25 H251 119.2 no
C27 C26 C25 121.6(4) yes
C27 C26 H261 119.7 no
C25 C26 H261 118.6 no
O4 C31 N4 120.4(4) yes
O4 C31 C46 119.5(4) yes
N4 C31 C46 120.1(4) yes
C31 N4 C34 118.3(4) yes
C31 N4 C32 125.0(4) yes
C34 N4 C32 116.3(3) yes
N4 C34 C35 114.1(3) yes
N4 C34 H325 109.8 no
C35 C34 H325 108.6 no
N4 C34 H324 106.9 no
C35 C34 H324 106.7 no
H325 C34 H324 110.8 no
C34 C35 C36 122.4(4) yes
C34 C35 C60 118.3(4) yes
C36 C35 C60 119.2(4) yes
C35 C36 C37 124.5(4) yes
C35 C36 C57 118.5(4) yes
C37 C36 C57 116.4(4) yes
C36 C37 O5 118.9(4) yes
C36 C37 N5 117.6(3) yes
O5 C37 N5 123.2(4) yes
C37 N5 C40 121.9(3) yes
C37 N5 C38 118.5(3) yes
C40 N5 C38 118.7(3) yes
N5 C40 C41 116.4(3) yes
N5 C40 H317 108.1 no
C41 C40 H317 109.1 no
N5 C40 H316 107.3 no
C41 C40 H316 106.7 no
H317 C40 H316 109.1 no
C40 C41 C42 118.2(3) yes
C40 C41 C56 123.2(3) yes
C42 C41 C56 118.6(4) yes
C41 C42 C43 121.6(3) yes
C41 C42 C53 120.2(4) yes
C43 C42 C53 118.2(4) yes
C42 C43 O6 120.8(4) yes
C42 C43 N6 118.4(4) yes
O6 C43 N6 120.8(4) yes
C43 N6 C51 122.5(3) yes
C43 N6 C44 117.6(4) yes
C51 N6 C44 116.7(3) yes
N6 C51 C52 113.2(4) yes
N6 C51 H310 108.7 no
C52 C51 H310 108.2 no
N6 C51 H309 108.4 no
C52 C51 H309 110.2 no
H310 C51 H309 108.0 no
C51 C52 H304 109.8 no
C51 C52 H328 108.5 no
H304 C52 H328 107.7 no
C51 C52 H305 109.8 no
H304 C52 H305 109.5 no
H328 C52 H305 111.6 no
N6 C44 C45 116.4(3) yes
N6 C44 H318 106.3 no
C45 C44 H318 107.9 no
N6 C44 H319 106.1 no
C45 C44 H319 108.6 no
H318 C44 H319 111.6 no
C44 C45 C46 123.2(4) yes
C44 C45 C50 117.5(4) yes
C46 C45 C50 119.2(4) yes
C31 C46 C45 122.8(4) yes
C31 C46 C47 119.4(4) yes
C45 C46 C47 117.6(4) yes
C46 C47 C48 121.9(5) yes
C46 C47 H320 118.6 no
C48 C47 H320 119.5 no
C47 C48 C49 119.7(5) yes
C47 C48 H321 119.5 no
C49 C48 H321 120.8 no
C48 C49 C50 118.1(5) yes
C48 C49 H322 120.1 no
C50 C49 H322 121.8 no
C45 C50 C49 123.5(5) yes
C45 C50 H323 115.6 no
C49 C50 H323 120.9 no
C42 C53 C54 120.2(4) yes
C42 C53 H329 118.0 no
C54 C53 H329 121.8 no
C53 C54 C55 119.6(4) yes
C53 C54 H330 120.1 no
C55 C54 H330 120.3 no
C54 C55 C56 120.2(4) yes
C54 C55 H331 120.2 no
C56 C55 H331 119.5 no
C41 C56 C55 121.1(4) yes
C41 C56 H332 120.0 no
C55 C56 H332 118.9 no
N5 C38 C39 114.9(4) yes
N5 C38 H311 107.0 no
C39 C38 H311 107.6 no
N5 C38 H312 109.0 no
C39 C38 H312 110.3 no
H311 C38 H312 107.7 no
C38 C39 H315 111.7 no
C38 C39 H313 110.5 no
H315 C39 H313 108.1 no
C38 C39 H314 110.7 no
H315 C39 H314 108.5 no
H313 C39 H314 107.2 no
C36 C57 C58 120.9(4) yes
C36 C57 H333 119.7 no
C58 C57 H333 119.4 no
C57 C58 C59 121.0(4) yes
C57 C58 H334 120.1 no
C59 C58 H334 118.9 no
C58 C59 C60 118.5(4) yes
C58 C59 H335 119.7 no
C60 C59 H335 121.8 no
C59 C60 C35 121.9(4) yes
C59 C60 H336 119.2 no
C35 C60 H336 118.9 no
N4 C32 C33 112.0(4) yes
N4 C32 H326 109.6 no
C33 C32 H326 110.5 no
N4 C32 H327 107.2 no
C33 C32 H327 107.4 no
H326 C32 H327 109.9 no
C32 C33 H307 109.6 no
C32 C33 H308 110.7 no
H307 C33 H308 106.9 no
C32 C33 H306 111.1 no
H307 C33 H306 109.9 no
H308 C33 H306 108.5 no

loop_
_geom_bond_atom_site_label_1
_geom_bond_atom_site_label_2
_geom_bond_distance
_geom_bond_publ_flag
O1 C1 1.236(5) yes
C1 N3 1.340(5) yes
C1 C2 1.505(6) yes
N3 C29 1.478(6) yes
N3 C28 1.487(6) yes
C29 C30 1.526(7) yes
C29 H103 0.966 no
C29 H102 0.967 no
C30 H302 0.973 no
C30 H303 0.977 no
C30 H301 0.958 no
C28 C27 1.518(6) yes
C28 H92 0.983 no
C28 H91 0.965 no
C27 C22 1.391(6) yes
C27 C26 1.399(6) yes
C22 C21 1.505(6) yes
C22 C23 1.407(6) yes
C21 O3 1.226(5) yes
C21 N2 1.340(5) yes
N2 C19 1.475(5) yes
N2 C18 1.457(5) yes
C19 C20 1.496(7) yes
C19 H191 0.987 no
C19 H192 0.987 no
C20 H201 0.987 no
C20 H203 0.967 no
C20 H202 0.965 no
C18 C17 1.501(5) yes
C18 H182 0.980 no
C18 H181 0.980 no
C17 C12 1.392(5) yes
C17 C16 1.394(6) yes
C12 C11 1.494(6) yes
C12 C13 1.388(5) yes
C11 O2 1.238(5) yes
C11 N1 1.365(5) yes
N1 C8 1.453(5) yes
N1 C9 1.458(5) yes
C8 C7 1.516(6) yes
C8 H81 0.964 no
C8 H82 0.971 no
C7 C2 1.393(6) yes
C7 C6 1.390(6) yes
C2 C3 1.400(6) yes
C3 C4 1.397(7) yes
C3 H31 0.955 no
C4 C5 1.349(7) yes
C4 H41 0.919 no
C5 C6 1.374(7) yes
C5 H51 0.931 no
C6 H61 0.928 no
C9 C10 1.524(6) yes
C9 H281 0.964 no
C9 H282 0.959 no
C10 H291 0.965 no
C10 H292 0.947 no
C10 H101 0.960 no
C13 C14 1.364(6) yes
C13 H131 0.951 no
C14 C15 1.378(7) yes
C14 H141 0.940 no
C15 C16 1.377(6) yes
C15 H151 0.934 no
C16 H161 0.923 no
C23 C24 1.375(6) yes
C23 H231 0.946 no
C24 C25 1.361(7) yes
C24 H241 0.928 no
C25 C26 1.369(7) yes
C25 H251 0.923 no
C26 H261 0.934 no
O4 C31 1.233(5) yes
C31 N4 1.352(6) yes
C31 C46 1.500(7) yes
N4 C34 1.469(6) yes
N4 C32 1.476(6) yes
C34 C35 1.538(6) yes
C34 H325 0.980 no
C34 H324 0.990 no
C35 C36 1.389(6) yes
C35 C60 1.380(6) yes
C36 C37 1.512(6) yes
C36 C57 1.400(6) yes
C37 O5 1.221(5) yes
C37 N5 1.344(5) yes
N5 C40 1.439(5) yes
N5 C38 1.475(5) yes
C40 C41 1.526(5) yes
C40 H317 0.962 no
C40 H316 0.948 no
C41 C42 1.394(5) yes
C41 C56 1.382(6) yes
C42 C43 1.498(6) yes
C42 C53 1.390(6) yes
C43 O6 1.223(5) yes
C43 N6 1.365(5) yes
N6 C51 1.458(5) yes
N6 C44 1.458(5) yes
C51 C52 1.511(7) yes
C51 H310 0.968 no
C51 H309 0.971 no
C52 H304 0.960 no
C52 H328 0.973 no
C52 H305 0.961 no
C44 C45 1.540(6) yes
C44 H318 0.978 no
C44 H319 0.998 no
C45 C46 1.380(6) yes
C45 C50 1.371(6) yes
C46 C47 1.403(6) yes
C47 C48 1.379(7) yes
C47 H320 0.933 no
C48 C49 1.373(8) yes
C48 H321 0.943 no
C49 C50 1.368(7) yes
C49 H322 0.950 no
C50 H323 0.954 no
C53 C54 1.374(7) yes
C53 H329 0.964 no
C54 C55 1.386(7) yes
C54 H330 0.949 no
C55 C56 1.371(6) yes
C55 H331 0.944 no
C56 H332 0.911 no
C38 C39 1.483(7) yes
C38 H311 0.998 no
C38 H312 0.966 no
C39 H315 0.989 no
C39 H313 0.975 no
C39 H314 0.980 no
C57 C58 1.368(7) yes
C57 H333 0.939 no
C58 C59 1.366(7) yes
C58 H334 0.937 no
C59 C60 1.385(7) yes
C59 H335 0.944 no
C60 H336 0.933 no
C32 C33 1.515(7) yes
C32 H326 0.962 no
C32 H327 0.963 no
C33 H307 0.964 no
C33 H308 0.963 no
C33 H306 0.982 no

loop_
_geom_hbond_atom_site_label_D
_geom_hbond_atom_site_label_H
_geom_hbond_atom_site_label_A
_geom_hbond_site_symmetry_A
_geom_hbond_angle_DHA
_geom_hbond_distance_DH
_geom_hbond_distance_HA
_geom_hbond_distance_DA
_geom_hbond_publ_flag
C20 H203 O5 . 161.36(14) 0.967 2.426 3.356(7) yes
C18 H182 O5 . 163.49(11) 0.980 2.573 3.523(7) yes
C9 H281 O1 . 137.38(12) 0.964 2.518 3.292(7) yes
C16 H161 O6 1_545 162.41(13) 0.923 2.433 3.324(7) yes
C40 H317 O3 1_565 168.46(10) 0.962 2.566 3.514(7) yes
C51 H310 O4 . 140.02(12) 0.968 2.549 3.349(7) yes
C56 H332 O2 . 163.63(13) 0.911 2.437 3.322(7) yes
C39 H313 O3 1_565 154.55(14) 0.975 2.468 3.374(7) yes
